data_7107937
loop_
_publ_author_name
'Akio Kamimura'
'Shingo Ishikawa'
'Fumiaki Noguchi'
'Takaaki Moriyama'
'Masahiro So'
'Toshihiro Murafuji'
'Hidemitsu Uno'

_publ_section_title
;
 Unexpected formation of stannolanes and trigonal bipyramidal tin
 complexes by radical cyclization reaction
;
_journal_name_full Chem.Commun.
_journal_page_first 6592
_journal_paper_doi 10.1039/c2cc31753b
_journal_volume 48
_journal_year 2012
_chemical_formula_moiety 'C30 H41 N O4 S Sn'
_chemical_formula_sum 'C30 H41 N O4 S Sn'
_chemical_formula_weight 630.41
_space_group_IT_number 1
_symmetry_cell_setting triclinic
_symmetry_Int_Tables_number 1
_symmetry_space_group_name_Hall 'P 1'
_symmetry_space_group_name_H-M 'P 1'
_atom_sites_solution_hydrogens geom
_atom_sites_solution_primary direct
_atom_sites_solution_secondary difmap
_cell_angle_alpha 82.273(4)
_cell_angle_beta 80.021(3)
_cell_angle_gamma 89.854(3)
_cell_formula_units_Z 2
_cell_length_a 8.6061(8)
_cell_length_b 9.5866(11)
_cell_length_c 19.364(2)
_cell_measurement_reflns_used 12658
_cell_measurement_temperature 296
_cell_measurement_theta_max 27.43
_cell_measurement_theta_min 3.19
_cell_volume 1558.8(3)
_computing_cell_refinement 'RAPID AUTO'
_computing_data_collection 'RAPID AUTO (Rigaku, ????)'
_computing_data_reduction 'RAPID AUTO'
_computing_molecular_graphics 'CrystalStructure 4.0'
_computing_publication_material 'CrystalStructure 4.0 (Rigaku, 2010)'
_computing_structure_refinement 'SHELXL97 (Sheldrick, 2008)'
_computing_structure_solution 'SIR2004 (Burla, et al., 2005)'
_diffrn_ambient_temperature 296
_diffrn_detector_area_resol_mean 10.000
_diffrn_measured_fraction_theta_full 0.989
_diffrn_measured_fraction_theta_max 0.989
_diffrn_measurement_device_type 'Rigaku R-AXIS RAPID'
_diffrn_measurement_method \w
_diffrn_radiation_type 'Mo K\a'
_diffrn_radiation_wavelength 0.71075
_diffrn_reflns_av_R_equivalents 0.0587
_diffrn_reflns_limit_h_max 11
_diffrn_reflns_limit_h_min -11
_diffrn_reflns_limit_k_max 12
_diffrn_reflns_limit_k_min -12
_diffrn_reflns_limit_l_max 25
_diffrn_reflns_limit_l_min -23
_diffrn_reflns_number 15205
_diffrn_reflns_theta_full 27.42
_diffrn_reflns_theta_max 27.42
_diffrn_standards_number 0
_exptl_absorpt_coefficient_mu 0.919
_exptl_absorpt_correction_type none
_exptl_crystal_colour white
_exptl_crystal_density_diffrn 1.343
_exptl_crystal_density_method 'not measured'
_exptl_crystal_description block
_exptl_crystal_F_000 652.00
_exptl_crystal_size_max 0.600
_exptl_crystal_size_mid 0.400
_exptl_crystal_size_min 0.400
_refine_diff_density_max 0.870
_refine_diff_density_min -0.950
_refine_ls_abs_structure_details 'Flack, H. D. (1983), Acta Cryst. A39, 876-881. 4483 Friedel Pairs'
_refine_ls_abs_structure_Flack 0.00(3)
_refine_ls_extinction_coef 0.023(2)
_refine_ls_extinction_method SHELXL
_refine_ls_goodness_of_fit_ref 1.071
_refine_ls_hydrogen_treatment constr
_refine_ls_number_parameters 678
_refine_ls_number_reflns 11512
_refine_ls_number_restraints 3
_refine_ls_R_factor_gt 0.0580
_refine_ls_shift/su_max 0.000
_refine_ls_structure_factor_coef Fsqd
_refine_ls_weighting_details 'w = 1/[\s^2^(Fo^2^)+(0.0711P)^2^+1.6641P] where P=(Fo^2^+2Fc^2^)/3'
_refine_ls_weighting_scheme calc
_refine_ls_wR_factor_ref 0.1796
_reflns_number_gt 9234
_reflns_number_total 11512
_reflns_threshold_expression F^2^>2.0\s(F^2^)
_cod_data_source_file c2cc31753b.txt
_cod_data_source_block FN03034O
_cod_database_code 7107937

loop_
_symmetry_equiv_pos_site_id
_symmetry_equiv_pos_as_xyz
1 +X,+Y,+Z

loop_
_atom_site_label
_atom_site_type_symbol
_atom_site_fract_x
_atom_site_fract_y
_atom_site_fract_z
_atom_site_U_iso_or_equiv
_atom_site_adp_type
_atom_site_occupancy
_atom_site_symmetry_multiplicity
_atom_site_calc_flag
_atom_site_refinement_flags
Sn1 Sn 1.10890(5) 0.10401(4) 0.12206(3) 0.0698(2) Uani 1.0 1 d .
Sn2 Sn 0.58603(6) 0.43530(5) 0.74879(4) 0.0764(3) Uani 1.0 1 d .
S1 S 1.0726(3) 0.6190(3) 0.31566(12) 0.0651(5) Uani 1.0 1 d .
S2 S 0.6173(3) 1.0543(3) 0.55372(12) 0.0657(5) Uani 1.0 1 d .
O1 O 1.0693(8) 0.7486(6) 0.2712(4) 0.0737(16) Uani 1.0 1 d .
O2 O 1.1808(8) 0.6013(9) 0.3639(4) 0.0826(18) Uani 1.0 1 d .
O3 O 0.7426(8) 0.4429(11) 0.2012(6) 0.118(4) Uani 1.0 1 d .
O4 O 0.7954(7) 0.2527(8) 0.2700(5) 0.089(2) Uani 1.0 1 d .
O5 O 0.5100(8) 1.0639(9) 0.5041(4) 0.087(2) Uani 1.0 1 d .
O6 O 0.6199(9) 1.1613(7) 0.5980(4) 0.0783(18) Uani 1.0 1 d .
O7 O 0.9456(9) 0.8210(12) 0.6661(6) 0.120(4) Uani 1.0 1 d .
O8 O 0.8974(7) 0.6599(8) 0.6010(5) 0.086(2) Uani 1.0 1 d .
N1 N 1.1117(9) 0.4988(10) 0.2641(4) 0.0714(19) Uani 1.0 1 d .
N2 N 0.5794(8) 0.9041(8) 0.6059(4) 0.0608(15) Uani 1.0 1 d .
C1 C 0.4155(13) 0.4495(17) 0.4733(7) 0.104(4) Uani 1.0 1 d .
C2 C 0.5793(13) 0.5023(16) 0.4379(6) 0.089(4) Uani 1.0 1 d .
C3 C 0.7120(12) 0.4500(12) 0.4641(5) 0.079(3) Uani 1.0 1 d .
C4 C 0.8617(12) 0.4913(12) 0.4289(6) 0.075(3) Uani 1.0 1 d .
C5 C 0.8816(10) 0.5793(10) 0.3651(4) 0.0615(18) Uani 1.0 1 d .
C6 C 0.7517(10) 0.6322(10) 0.3384(5) 0.072(3) Uani 1.0 1 d .
C7 C 0.6031(11) 0.5902(11) 0.3746(6) 0.075(3) Uani 1.0 1 d .
C8 C 1.6122(16) 0.6954(15) -0.0303(8) 0.107(4) Uani 1.0 1 d .
C9 C 1.4728(14) 0.6451(12) 0.0265(6) 0.077(3) Uani 1.0 1 d .
C10 C 1.4944(11) 0.5738(11) 0.0908(6) 0.072(3) Uani 1.0 1 d .
C11 C 1.3692(10) 0.5327(10) 0.1450(5) 0.066(2) Uani 1.0 1 d .
C12 C 1.2162(10) 0.5646(10) 0.1354(5) 0.0599(18) Uani 1.0 1 d .
C13 C 1.1955(11) 0.6376(9) 0.0722(5) 0.061(2) Uani 1.0 1 d .
C14 C 1.3229(13) 0.6775(10) 0.0186(5) 0.077(3) Uani 1.0 1 d .
C15 C 1.0714(9) 0.5122(9) 0.1920(4) 0.0572(17) Uani 1.0 1 d .
C16 C 1.0125(9) 0.3598(9) 0.1869(4) 0.0548(16) Uani 1.0 1 d .
C17 C 1.1064(9) 0.2764(8) 0.2345(5) 0.0562(16) Uani 1.0 1 d .
C18 C 1.1291(11) 0.3474(12) 0.2939(6) 0.078(3) Uani 1.0 1 d .
C19 C 0.8355(10) 0.3586(10) 0.2201(5) 0.068(2) Uani 1.0 1 d .
C20 C 0.6273(13) 0.2331(15) 0.3018(9) 0.120(5) Uani 1.0 1 d .
C21 C 0.5036(15) -0.1337(14) 0.2168(9) 0.111(5) Uani 1.0 1 d .
C22 C 0.6550(12) -0.1469(11) 0.1679(7) 0.084(3) Uani 1.0 1 d .
C23 C 0.7769(11) -0.0396(9) 0.1714(6) 0.073(3) Uani 1.0 1 d .
C24 C 0.9333(11) -0.0586(10) 0.1233(6) 0.078(3) Uani 1.0 1 d .
C25 C 1.3141(14) 0.0838(17) 0.0452(8) 0.106(4) Uani 1.0 1 d .
C26 C 1.4465(14) 0.1781(18) 0.0427(8) 0.112(5) Uani 1.0 1 d .
C27 C 1.598(2) 0.149(3) -0.0091(12) 0.178(11) Uani 1.0 1 d .
C28 C 1.713(3) 0.241(4) -0.0166(18) 0.251(17) Uani 1.0 1 d .
C29 C 1.0260(12) 0.3196(9) 0.1120(5) 0.069(2) Uani 1.0 1 d .
C30 C 1.1626(10) 0.1481(9) 0.2198(5) 0.068(2) Uani 1.0 1 d .
C31 C 1.2739(13) 0.9713(17) 0.3964(7) 0.102(4) Uani 1.0 1 d .
C32 C 1.1096(13) 1.0078(12) 0.4336(6) 0.071(3) Uani 1.0 1 d .
C33 C 1.0894(11) 1.0589(14) 0.4952(6) 0.085(3) Uani 1.0 1 d .
C34 C 0.9380(12) 1.0819(12) 0.5311(5) 0.078(3) Uani 1.0 1 d .
C35 C 0.8066(10) 1.0438(10) 0.5045(5) 0.0642(19) Uani 1.0 1 d .
C36 C 0.8301(12) 0.9854(12) 0.4401(5) 0.076(3) Uani 1.0 1 d .
C37 C 0.9769(11) 0.9667(12) 0.4060(5) 0.076(3) Uani 1.0 1 d .
C38 C 0.0603(14) 0.9464(15) 0.8938(7) 0.107(4) Uani 1.0 1 d .
C39 C 0.2071(15) 0.9281(12) 0.8367(6) 0.078(3) Uani 1.0 1 d .
C40 C 0.1895(11) 0.8825(13) 0.7760(6) 0.078(3) Uani 1.0 1 d .
C41 C 0.3180(10) 0.8677(9) 0.7231(5) 0.067(2) Uani 1.0 1 d .
C42 C 0.4700(10) 0.9024(10) 0.7330(5) 0.0616(19) Uani 1.0 1 d .
C43 C 0.4858(12) 0.9498(10) 0.7948(5) 0.066(3) Uani 1.0 1 d .
C44 C 0.3567(13) 0.9617(10) 0.8474(5) 0.074(3) Uani 1.0 1 d .
C45 C 0.6156(9) 0.8823(8) 0.6783(4) 0.0553(16) Uani 1.0 1 d .
C46 C 0.6791(9) 0.7306(8) 0.6834(4) 0.0557(16) Uani 1.0 1 d .
C47 C 0.5858(9) 0.6602(9) 0.6357(5) 0.0619(18) Uani 1.0 1 d .
C48 C 0.5611(11) 0.7759(11) 0.5765(5) 0.069(3) Uani 1.0 1 d .
C49 C 0.8549(10) 0.7463(10) 0.6505(5) 0.070(2) Uani 1.0 1 d .
C50 C 1.0624(14) 0.6637(17) 0.5684(8) 0.119(5) Uani 1.0 1 d .
C51 C 0.6670(13) 0.6443(11) 0.7577(5) 0.074(3) Uani 1.0 1 d .
C52 C 0.5303(10) 0.5324(10) 0.6510(5) 0.072(3) Uani 1.0 1 d .
C53 C 1.1954(16) 0.2514(17) 0.6541(10) 0.127(5) Uani 1.0 1 d .
C54 C 1.0436(13) 0.2110(11) 0.7039(7) 0.088(3) Uani 1.0 1 d .
C55 C 0.9174(12) 0.3209(10) 0.6995(6) 0.081(3) Uani 1.0 1 d .
C56 C 0.7613(12) 0.2794(10) 0.7452(6) 0.082(3) Uani 1.0 1 d .
C57 C 0.3796(18) 0.3681(16) 0.8260(9) 0.115(5) Uani 1.0 1 d .
C58 C 0.2600(18) 0.4742(13) 0.8361(10) 0.130(6) Uani 1.0 1 d .
C59 C 0.1257(17) 0.4251(15) 0.8952(11) 0.125(6) Uani 1.0 1 d .
C60 C -0.001(3) 0.529(3) 0.9002(16) 0.202(11) Uani 1.0 1 d .
H1A H 0.3760 0.5048 0.5101 0.1250 Uiso 1.0 1 calc R
H1B H 0.4199 0.3526 0.4934 0.1250 Uiso 1.0 1 calc R
H1C H 0.3468 0.4574 0.4389 0.1250 Uiso 1.0 1 calc R
H3 H 0.6996 0.3868 0.5056 0.0953 Uiso 1.0 1 calc R
H4 H 0.9494 0.4598 0.4481 0.0906 Uiso 1.0 1 calc R
H6 H 0.7640 0.6950 0.2968 0.0864 Uiso 1.0 1 calc R
H7 H 0.5157 0.6226 0.3554 0.0902 Uiso 1.0 1 calc R
H8A H 1.6180 0.6402 -0.0685 0.1284 Uiso 1.0 1 calc R
H8B H 1.7075 0.6854 -0.0108 0.1284 Uiso 1.0 1 calc R
H8C H 1.5995 0.7927 -0.0477 0.1284 Uiso 1.0 1 calc R
H10 H 1.5964 0.5526 0.0980 0.0870 Uiso 1.0 1 calc R
H11 H 1.3874 0.4840 0.1876 0.0798 Uiso 1.0 1 calc R
H13 H 1.0941 0.6609 0.0649 0.0736 Uiso 1.0 1 calc R
H14 H 1.3050 0.7276 -0.0238 0.0927 Uiso 1.0 1 calc R
H15 H 0.9850 0.5782 0.1888 0.0687 Uiso 1.0 1 calc R
H18A H 1.2330 0.3306 0.3060 0.0936 Uiso 1.0 1 calc R
H18B H 1.0493 0.3186 0.3353 0.0936 Uiso 1.0 1 calc R
H20A H 0.5689 0.2086 0.2670 0.1437 Uiso 1.0 1 calc R
H20B H 0.5879 0.3189 0.3180 0.1437 Uiso 1.0 1 calc R
H20C H 0.6156 0.1589 0.3410 0.1437 Uiso 1.0 1 calc R
H21A H 0.4678 -0.0388 0.2097 0.1329 Uiso 1.0 1 calc R
H21B H 0.5195 -0.1568 0.2649 0.1329 Uiso 1.0 1 calc R
H21C H 0.4258 -0.1970 0.2075 0.1329 Uiso 1.0 1 calc R
H22A H 0.6962 -0.2399 0.1791 0.1008 Uiso 1.0 1 calc R
H22B H 0.6345 -0.1385 0.1198 0.1008 Uiso 1.0 1 calc R
H23A H 0.7946 -0.0451 0.2198 0.0870 Uiso 1.0 1 calc R
H23B H 0.7379 0.0534 0.1580 0.0870 Uiso 1.0 1 calc R
H24A H 0.9141 -0.0595 0.0754 0.0940 Uiso 1.0 1 calc R
H24B H 0.9752 -0.1494 0.1386 0.0940 Uiso 1.0 1 calc R
H25A H 1.3502 -0.0120 0.0533 0.1270 Uiso 1.0 1 calc R
H25B H 1.2833 0.0967 -0.0011 0.1270 Uiso 1.0 1 calc R
H26A H 1.4716 0.1724 0.0899 0.1342 Uiso 1.0 1 calc R
H26B H 1.4145 0.2737 0.0294 0.1342 Uiso 1.0 1 calc R
H27A H 1.6361 0.0574 0.0072 0.2135 Uiso 1.0 1 calc R
H27B H 1.5704 0.1449 -0.0552 0.2135 Uiso 1.0 1 calc R
H28A H 1.7545 0.2348 0.0267 0.3013 Uiso 1.0 1 calc R
H28B H 1.6752 0.3336 -0.0279 0.3013 Uiso 1.0 1 calc R
H28C H 1.7954 0.2208 -0.0542 0.3013 Uiso 1.0 1 calc R
H29A H 1.1008 0.3814 0.0785 0.0829 Uiso 1.0 1 calc R
H29B H 0.9244 0.3245 0.0967 0.0829 Uiso 1.0 1 calc R
H30 H 1.2170 0.0884 0.2488 0.0819 Uiso 1.0 1 calc R
H31A H 1.2779 0.8720 0.3940 0.1224 Uiso 1.0 1 calc R
H31B H 1.3520 0.9972 0.4225 0.1224 Uiso 1.0 1 calc R
H31C H 1.2946 1.0219 0.3494 0.1224 Uiso 1.0 1 calc R
H33 H 1.1769 1.0795 0.5146 0.1023 Uiso 1.0 1 calc R
H34 H 0.9252 1.1225 0.5726 0.0935 Uiso 1.0 1 calc R
H36 H 0.7436 0.9600 0.4214 0.0911 Uiso 1.0 1 calc R
H37 H 0.9915 0.9266 0.3643 0.0907 Uiso 1.0 1 calc R
H38A H 0.0686 0.8864 0.9368 0.1288 Uiso 1.0 1 calc R
H38B H -0.0334 0.9213 0.8773 0.1288 Uiso 1.0 1 calc R
H38C H 0.0550 1.0427 0.9025 0.1288 Uiso 1.0 1 calc R
H40 H 0.0888 0.8601 0.7691 0.0940 Uiso 1.0 1 calc R
H41 H 0.3031 0.8351 0.6815 0.0804 Uiso 1.0 1 calc R
H43 H 0.5857 0.9747 0.8018 0.0794 Uiso 1.0 1 calc R
H44 H 0.3706 0.9921 0.8896 0.0883 Uiso 1.0 1 calc R
H45 H 0.6996 0.9485 0.6818 0.0663 Uiso 1.0 1 calc R
H48A H 0.6393 0.7716 0.5343 0.0831 Uiso 1.0 1 calc R
H48B H 0.4566 0.7682 0.5648 0.0831 Uiso 1.0 1 calc R
H50A H 1.1163 0.5894 0.5923 0.1433 Uiso 1.0 1 calc R
H50B H 1.1091 0.7528 0.5717 0.1433 Uiso 1.0 1 calc R
H50C H 1.0711 0.6513 0.5195 0.1433 Uiso 1.0 1 calc R
H51A H 0.5929 0.6867 0.7921 0.0883 Uiso 1.0 1 calc R
H51B H 0.7692 0.6406 0.7725 0.0883 Uiso 1.0 1 calc R
H52 H 0.4734 0.4888 0.6229 0.0859 Uiso 1.0 1 calc R
H53A H 1.2081 0.3520 0.6463 0.1523 Uiso 1.0 1 calc R
H53B H 1.1930 0.2175 0.6099 0.1523 Uiso 1.0 1 calc R
H53C H 1.2821 0.2105 0.6743 0.1523 Uiso 1.0 1 calc R
H54A H 1.0646 0.1955 0.7520 0.1058 Uiso 1.0 1 calc R
H54B H 1.0039 0.1229 0.6936 0.1058 Uiso 1.0 1 calc R
H55A H 0.9550 0.4071 0.7128 0.0974 Uiso 1.0 1 calc R
H55B H 0.9022 0.3409 0.6507 0.0974 Uiso 1.0 1 calc R
H56A H 0.7791 0.2501 0.7931 0.0981 Uiso 1.0 1 calc R
H56B H 0.7201 0.1981 0.7289 0.0981 Uiso 1.0 1 calc R
H57A H 0.3325 0.2871 0.8118 0.1381 Uiso 1.0 1 calc R
H57B H 0.4123 0.3377 0.8710 0.1381 Uiso 1.0 1 calc R
H58A H 0.2189 0.4983 0.7925 0.1563 Uiso 1.0 1 calc R
H58B H 0.3082 0.5585 0.8465 0.1563 Uiso 1.0 1 calc R
H59A H 0.0832 0.3363 0.8871 0.1502 Uiso 1.0 1 calc R
H59B H 0.1648 0.4094 0.9396 0.1502 Uiso 1.0 1 calc R
H60A H -0.0136 0.5697 0.8535 0.2423 Uiso 1.0 1 calc R
H60B H 0.0269 0.6020 0.9257 0.2423 Uiso 1.0 1 calc R
H60C H -0.0977 0.4836 0.9247 0.2423 Uiso 1.0 1 calc R

loop_
_atom_site_aniso_label
_atom_site_aniso_U_11
_atom_site_aniso_U_22
_atom_site_aniso_U_33
_atom_site_aniso_U_12
_atom_site_aniso_U_13
_atom_site_aniso_U_23
Sn1 0.0657(4) 0.0741(4) 0.0693(4) 0.0029(3) -0.0018(3) -0.0211(3)
Sn2 0.0747(4) 0.0625(4) 0.0844(5) 0.0037(3) 0.0025(4) -0.0041(3)
S1 0.0664(11) 0.0740(13) 0.0568(12) -0.0019(9) -0.0081(10) -0.0196(10)
S2 0.0665(11) 0.0724(13) 0.0553(12) 0.0057(9) -0.0078(9) -0.0021(9)
O1 0.093(5) 0.051(3) 0.076(4) -0.009(3) -0.004(4) -0.018(3)
O2 0.078(4) 0.108(6) 0.070(4) -0.002(4) -0.024(4) -0.031(4)
O3 0.065(4) 0.128(7) 0.147(8) 0.026(4) -0.018(5) 0.032(6)
O4 0.060(4) 0.092(5) 0.101(6) 0.006(3) 0.008(4) 0.006(4)
O5 0.074(4) 0.122(6) 0.063(4) 0.016(4) -0.022(3) 0.012(4)
O6 0.091(5) 0.062(4) 0.074(5) 0.004(3) 0.005(4) -0.008(3)
O7 0.062(4) 0.165(9) 0.147(8) -0.013(5) -0.019(5) -0.075(7)
O8 0.061(4) 0.089(5) 0.108(6) -0.000(3) 0.006(4) -0.035(4)
N1 0.064(4) 0.104(6) 0.044(4) 0.015(4) -0.007(3) -0.004(4)
N2 0.071(4) 0.066(4) 0.046(4) -0.006(3) -0.015(3) -0.005(3)
C1 0.069(6) 0.157(12) 0.076(7) 0.013(7) 0.005(6) 0.000(7)
C2 0.056(6) 0.151(12) 0.055(6) 0.015(6) 0.001(5) -0.002(6)
C3 0.087(6) 0.097(7) 0.047(5) 0.020(5) -0.003(5) 0.003(5)
C4 0.065(5) 0.103(8) 0.055(5) 0.020(5) -0.007(4) -0.002(5)
C5 0.065(5) 0.076(6) 0.044(4) 0.007(4) -0.006(4) -0.015(4)
C6 0.071(5) 0.085(6) 0.056(5) 0.017(4) -0.009(4) 0.003(4)
C7 0.071(6) 0.086(7) 0.070(6) 0.014(5) -0.017(5) -0.010(5)
C8 0.109(9) 0.098(9) 0.095(9) 0.003(7) 0.020(7) 0.001(7)
C9 0.085(7) 0.069(6) 0.068(6) -0.003(5) 0.009(5) -0.008(5)
C10 0.059(5) 0.075(6) 0.079(6) 0.004(4) -0.002(5) -0.008(5)
C11 0.060(5) 0.078(6) 0.061(5) 0.004(4) -0.011(4) -0.009(4)
C12 0.064(5) 0.067(5) 0.049(4) 0.003(4) -0.010(4) -0.010(4)
C13 0.072(5) 0.054(5) 0.056(5) 0.005(4) -0.011(4) -0.001(4)
C14 0.105(7) 0.064(6) 0.058(5) -0.000(5) -0.009(5) 0.000(4)
C15 0.053(4) 0.070(5) 0.049(4) 0.009(3) -0.006(4) -0.014(4)
C16 0.052(4) 0.070(5) 0.044(4) 0.002(3) -0.009(3) -0.010(3)
C17 0.059(4) 0.056(4) 0.054(4) 0.003(3) -0.006(4) -0.011(3)
C18 0.060(5) 0.106(8) 0.067(6) 0.024(5) -0.014(5) -0.001(5)
C19 0.058(4) 0.073(5) 0.073(6) 0.003(4) -0.017(4) -0.003(4)
C20 0.066(6) 0.107(9) 0.166(14) -0.008(6) 0.023(8) 0.002(9)
C21 0.098(8) 0.087(8) 0.132(11) 0.001(6) 0.014(8) -0.004(7)
C22 0.084(6) 0.073(6) 0.092(7) -0.001(5) -0.008(6) -0.011(5)
C23 0.080(6) 0.060(5) 0.076(6) 0.002(4) -0.003(5) -0.017(4)
C24 0.080(6) 0.058(5) 0.097(8) 0.000(4) -0.006(6) -0.023(5)
C25 0.081(7) 0.136(11) 0.102(9) 0.018(7) 0.008(7) -0.054(9)
C26 0.080(7) 0.147(13) 0.099(9) -0.015(7) 0.001(7) -0.004(8)
C27 0.088(10) 0.27(3) 0.146(17) -0.044(14) 0.012(11) 0.025(17)
C28 0.098(13) 0.31(4) 0.30(4) -0.002(18) 0.032(17) 0.05(3)
C29 0.091(6) 0.060(5) 0.061(5) -0.002(4) -0.025(5) -0.008(4)
C30 0.068(5) 0.069(5) 0.066(5) 0.016(4) -0.005(4) -0.011(4)
C31 0.072(6) 0.149(12) 0.077(7) 0.008(7) 0.010(6) -0.017(7)
C32 0.071(6) 0.077(6) 0.061(6) 0.002(5) -0.008(5) -0.004(5)
C33 0.066(6) 0.127(10) 0.066(6) -0.014(5) -0.012(5) -0.021(6)
C34 0.082(6) 0.100(7) 0.055(5) -0.013(5) -0.009(5) -0.026(5)
C35 0.062(5) 0.077(6) 0.052(5) -0.003(4) -0.004(4) -0.008(4)
C36 0.076(6) 0.108(8) 0.047(5) -0.020(5) -0.020(5) -0.009(5)
C37 0.079(6) 0.099(7) 0.051(5) 0.004(5) -0.009(5) -0.022(5)
C38 0.088(8) 0.118(10) 0.099(9) 0.033(7) 0.028(7) -0.014(7)
C39 0.086(7) 0.075(7) 0.065(6) 0.020(5) -0.000(5) -0.003(5)
C40 0.055(5) 0.103(8) 0.074(6) 0.011(5) -0.004(5) -0.009(6)
C41 0.067(5) 0.070(5) 0.068(5) 0.004(4) -0.012(4) -0.023(4)
C42 0.061(5) 0.068(5) 0.053(5) 0.002(4) -0.005(4) -0.008(4)
C43 0.084(6) 0.056(5) 0.062(5) -0.011(4) -0.018(5) -0.014(4)
C44 0.110(7) 0.058(5) 0.053(5) -0.004(5) -0.008(5) -0.014(4)
C45 0.064(4) 0.052(4) 0.050(4) -0.003(3) -0.009(4) -0.007(3)
C46 0.064(4) 0.056(4) 0.049(4) 0.001(3) -0.012(4) -0.012(3)
C47 0.057(4) 0.070(5) 0.059(5) -0.003(4) -0.007(4) -0.016(4)
C48 0.069(5) 0.093(7) 0.051(5) -0.010(4) -0.014(4) -0.020(4)
C49 0.055(4) 0.084(6) 0.075(6) 0.005(4) -0.016(4) -0.023(5)
C50 0.073(7) 0.140(12) 0.131(12) 0.004(7) 0.028(8) -0.028(9)
C51 0.086(6) 0.079(6) 0.058(5) 0.015(5) -0.019(5) -0.009(4)
C52 0.066(5) 0.078(6) 0.073(6) -0.019(4) -0.006(5) -0.027(5)
C53 0.100(9) 0.128(12) 0.147(14) -0.001(8) 0.008(9) -0.037(10)
C54 0.083(6) 0.072(6) 0.109(9) 0.013(5) -0.014(6) -0.017(6)
C55 0.086(6) 0.064(6) 0.094(7) 0.001(5) -0.015(6) -0.011(5)
C56 0.084(6) 0.059(5) 0.094(7) 0.010(4) 0.006(6) -0.009(5)
C57 0.125(11) 0.094(9) 0.114(11) 0.002(8) 0.004(9) 0.002(8)
C58 0.124(10) 0.063(7) 0.171(15) 0.019(6) 0.044(10) 0.009(8)
C59 0.095(9) 0.077(8) 0.185(17) 0.009(7) 0.014(10) 0.000(9)
C60 0.104(12) 0.24(3) 0.24(3) 0.034(14) 0.016(15) -0.04(3)

loop_
_atom_type_symbol
_atom_type_description
_atom_type_scat_dispersion_real
_atom_type_scat_dispersion_imag
_atom_type_scat_source
C C 0.003 0.002
;
International Tables for Crystallography
(1992, Vol. C, Tables 4.2.6.8 and 6.1.1.4)
;
H H 0.000 0.000
;
International Tables for Crystallography
(1992, Vol. C, Table 6.1.1.4)
;
N N 0.006 0.003
;
International Tables for Crystallography
(1992, Vol. C, Tables 4.2.6.8 and 6.1.1.4)
;
O O 0.011 0.006
;
International Tables for Crystallography
(1992, Vol. C, Tables 4.2.6.8 and 6.1.1.4)
;
S S 0.125 0.123
;
International Tables for Crystallography
(1992, Vol. C, Tables 4.2.6.8 and 6.1.1.4)
;
Sn Sn -0.654 1.425
;
International Tables for Crystallography
(1992, Vol. C, Tables 4.2.6.8 and 6.1.1.4)
;

loop_
_geom_angle_atom_site_label_1
_geom_angle_atom_site_label_2
_geom_angle_atom_site_label_3
_geom_angle
_geom_angle_publ_flag
C24 Sn1 C25 111.6(5) yes
C24 Sn1 C29 115.8(4) yes
C24 Sn1 C30 118.7(4) yes
C25 Sn1 C29 110.8(5) yes
C25 Sn1 C30 112.9(5) yes
C29 Sn1 C30 84.5(4) yes
C51 Sn2 C52 84.1(4) yes
C51 Sn2 C56 115.4(4) yes
C51 Sn2 C57 112.3(5) yes
C52 Sn2 C56 117.7(4) yes
C52 Sn2 C57 112.8(5) yes
C56 Sn2 C57 111.8(5) yes
O1 S1 O2 120.0(5) yes
O1 S1 N1 106.7(4) yes
O1 S1 C5 108.9(4) yes
O2 S1 N1 106.4(5) yes
O2 S1 C5 107.4(4) yes
N1 S1 C5 106.7(5) yes
O5 S2 O6 119.7(5) yes
O5 S2 N2 107.4(5) yes
O5 S2 C35 106.5(4) yes
O6 S2 N2 107.2(4) yes
O6 S2 C35 108.3(5) yes
N2 S2 C35 107.1(4) yes
C19 O4 C20 118.0(9) yes
C49 O8 C50 116.7(10) yes
S1 N1 C15 122.9(7) yes
S1 N1 C18 121.0(7) yes
C15 N1 C18 111.8(8) yes
S2 N2 C45 122.2(6) yes
S2 N2 C48 120.4(6) yes
C45 N2 C48 114.2(7) yes
C1 C2 C3 120.7(11) yes
C1 C2 C7 121.1(10) yes
C3 C2 C7 117.8(9) yes
C2 C3 C4 120.6(9) yes
C3 C4 C5 120.2(10) yes
S1 C5 C4 120.4(7) yes
S1 C5 C6 119.6(6) yes
C4 C5 C6 120.0(8) yes
C5 C6 C7 118.9(8) yes
C2 C7 C6 122.5(10) yes
C8 C9 C10 121.0(11) yes
C8 C9 C14 121.5(10) yes
C10 C9 C14 117.3(9) yes
C9 C10 C11 122.1(9) yes
C10 C11 C12 119.7(9) yes
C11 C12 C13 118.0(8) yes
C11 C12 C15 121.8(7) yes
C13 C12 C15 120.1(8) yes
C12 C13 C14 121.3(9) yes
C9 C14 C13 121.6(9) yes
N1 C15 C12 110.8(7) yes
N1 C15 C16 103.1(7) yes
C12 C15 C16 113.8(7) yes
C15 C16 C17 99.9(7) yes
C15 C16 C19 103.7(7) yes
C15 C16 C29 116.2(6) yes
C17 C16 C19 111.7(6) yes
C17 C16 C29 116.4(7) yes
C19 C16 C29 108.2(8) yes
C16 C17 C18 112.6(8) yes
C16 C17 C30 120.4(8) yes
C18 C17 C30 127.0(9) yes
N1 C18 C17 101.0(8) yes
O3 C19 O4 122.9(8) yes
O3 C19 C16 124.3(8) yes
O4 C19 C16 112.7(7) yes
C21 C22 C23 113.6(11) yes
C22 C23 C24 112.8(9) yes
Sn1 C24 C23 113.8(7) yes
Sn1 C25 C26 117.5(11) yes
C25 C26 C27 115.4(16) yes
C26 C27 C28 116(3) yes
Sn1 C29 C16 104.1(6) yes
Sn1 C30 C17 110.7(7) yes
C31 C32 C33 121.4(11) yes
C31 C32 C37 117.8(10) yes
C33 C32 C37 120.1(10) yes
C32 C33 C34 120.7(11) yes
C33 C34 C35 119.9(10) yes
S2 C35 C34 120.2(7) yes
S2 C35 C36 121.0(8) yes
C34 C35 C36 118.6(8) yes
C35 C36 C37 120.4(10) yes
C32 C37 C36 120.1(10) yes
C38 C39 C40 120.2(11) yes
C38 C39 C44 120.4(11) yes
C40 C39 C44 119.4(10) yes
C39 C40 C41 121.8(10) yes
C40 C41 C42 119.3(9) yes
C41 C42 C43 118.2(8) yes
C41 C42 C45 121.6(8) yes
C43 C42 C45 120.2(8) yes
C42 C43 C44 121.7(10) yes
C39 C44 C43 119.6(10) yes
N2 C45 C42 111.2(7) yes
N2 C45 C46 102.0(7) yes
C42 C45 C46 114.6(6) yes
C45 C46 C47 102.6(7) yes
C45 C46 C49 105.4(6) yes
C45 C46 C51 118.1(7) yes
C47 C46 C49 110.9(7) yes
C47 C46 C51 112.0(7) yes
C49 C46 C51 107.5(7) yes
C46 C47 C48 105.7(7) yes
C46 C47 C52 123.5(8) yes
C48 C47 C52 130.4(9) yes
N2 C48 C47 103.7(8) yes
O7 C49 O8 122.0(9) yes
O7 C49 C46 125.4(10) yes
O8 C49 C46 112.6(8) yes
Sn2 C51 C46 106.4(7) yes
Sn2 C52 C47 111.1(8) yes
C53 C54 C55 113.4(10) yes
C54 C55 C56 114.6(8) yes
Sn2 C56 C55 116.5(7) yes
Sn2 C57 C58 115.1(10) yes
C57 C58 C59 112.4(12) yes
C58 C59 C60 111.4(15) yes

loop_
_geom_bond_atom_site_label_1
_geom_bond_atom_site_label_2
_geom_bond_distance
_geom_bond_publ_flag
Sn1 C24 2.169(10) yes
Sn1 C25 2.130(12) yes
Sn1 C29 2.180(9) yes
Sn1 C30 2.121(10) yes
Sn2 C51 2.162(11) yes
Sn2 C52 2.126(10) yes
Sn2 C56 2.120(10) yes
Sn2 C57 2.152(14) yes
S1 O1 1.417(7) yes
S1 O2 1.423(8) yes
S1 N1 1.621(9) yes
S1 C5 1.767(8) yes
S2 O5 1.439(8) yes
S2 O6 1.425(8) yes
S2 N2 1.642(7) yes
S2 C35 1.749(8) yes
O3 C19 1.202(13) yes
O4 C19 1.306(11) yes
O4 C20 1.472(13) yes
O7 C49 1.165(15) yes
O8 C49 1.353(13) yes
O8 C50 1.448(13) yes
N1 C15 1.485(11) yes
N1 C18 1.505(14) yes
N2 C45 1.476(11) yes
N2 C48 1.441(13) yes
C1 C2 1.513(15) yes
C2 C3 1.393(16) yes
C2 C7 1.375(15) yes
C3 C4 1.381(14) yes
C4 C5 1.384(13) yes
C5 C6 1.378(13) yes
C6 C7 1.380(12) yes
C8 C9 1.511(16) yes
C9 C10 1.380(15) yes
C9 C14 1.356(17) yes
C10 C11 1.384(12) yes
C11 C12 1.389(12) yes
C12 C13 1.366(12) yes
C12 C15 1.546(10) yes
C13 C14 1.388(13) yes
C15 C16 1.569(12) yes
C16 C17 1.482(11) yes
C16 C19 1.547(11) yes
C16 C29 1.535(13) yes
C17 C18 1.455(15) yes
C17 C30 1.368(12) yes
C21 C22 1.489(17) yes
C22 C23 1.487(15) yes
C23 C24 1.524(13) yes
C25 C26 1.45(2) yes
C26 C27 1.55(3) yes
C27 C28 1.30(4) yes
C31 C32 1.534(15) yes
C32 C33 1.334(17) yes
C32 C37 1.420(16) yes
C33 C34 1.398(14) yes
C34 C35 1.389(14) yes
C35 C36 1.417(14) yes
C36 C37 1.343(14) yes
C38 C39 1.554(17) yes
C39 C40 1.340(17) yes
C39 C44 1.384(17) yes
C40 C41 1.393(13) yes
C41 C42 1.402(13) yes
C42 C43 1.364(14) yes
C42 C45 1.525(11) yes
C43 C44 1.387(13) yes
C45 C46 1.549(11) yes
C46 C47 1.542(13) yes
C46 C49 1.535(11) yes
C46 C51 1.547(12) yes
C47 C48 1.526(13) yes
C47 C52 1.294(13) yes
C53 C54 1.501(17) yes
C54 C55 1.516(15) yes
C55 C56 1.498(14) yes
C57 C58 1.45(2) yes
C58 C59 1.51(3) yes
C59 C60 1.47(3) yes
